data_7033919
loop_
_publ_author_name
'Ganesamoorthy, Chelladurai'
'Bendt, Georg'
'Bl\"aser, Dieter'
'W\"olper, Christoph'
'Schulz, Stephan'

_publ_section_title
;
 Te-Te and Te-C bond cleavage reactions using a monovalent gallanediyl.
;
_journal_issue 11
_journal_name_full 'Dalton transactions (Cambridge, England : 2003)'
_journal_page_first 5153
_journal_page_last 5159
_journal_paper_doi 10.1039/c5dt00172b
_journal_volume 44
_journal_year 2015
_chemical_formula_moiety 'C41 H51 Ga N2 Te2'
_chemical_formula_sum 'C41 H51 Ga N2 Te2'
_chemical_formula_weight 896.75
_chemical_name_systematic
;
 ?
;
_space_group_crystal_system orthorhombic
_space_group_IT_number 61
_space_group_name_Hall '-P 2ac 2ab'
_space_group_name_H-M_alt 'P b c a'
_symmetry_space_group_name_Hall '-P 2ac 2ab'
_symmetry_space_group_name_H-M 'P b c a'
_atom_sites_solution_hydrogens geom
_atom_sites_solution_primary direct
_atom_sites_solution_secondary difmap
_audit_creation_method SHELXL-2013
_audit_update_record
;
2014-12-18 deposited with the CCDC.
2015-02-05 downloaded from the CCDC.
;
_cell_angle_alpha 90
_cell_angle_beta 90
_cell_angle_gamma 90
_cell_formula_units_Z 8
_cell_length_a 19.1512(8)
_cell_length_b 19.7070(8)
_cell_length_c 20.3343(8)
_cell_measurement_reflns_used 46638
_cell_measurement_temperature 100(1)
_cell_measurement_theta_max 30.20
_cell_measurement_theta_min 2.27
_cell_volume 7674.4(5)
_computing_cell_refinement 'BRUKER D8 KAPPA APEX 2 Vers. 3.0-2009'
_computing_data_collection 'BRUKER D8 KAPPA APEX 2 Vers. 3.0-2009'
_computing_data_reduction 'BRUKER D8 KAPPA APEX 2 Vers. 3.0-2009'
_computing_molecular_graphics 'BRUKER AXS Inc. 2008 Vers. 2008/4'
_computing_publication_material 'BRUKER AXS Inc. 2013 Vers. 2013/4'
_computing_structure_refinement 'BRUKER AXS Inc. 2013 Vers. 2013/4'
_computing_structure_solution 'BRUKER D8 KAPPA APEX 2 Vers. 3.0-2009'
_diffrn_ambient_temperature 100(1)
_diffrn_detector_area_resol_mean 512
_diffrn_measured_fraction_theta_full 0.993
_diffrn_measured_fraction_theta_max 0.984
_diffrn_measurement_device_type
; 
 Bruker D8 KAPPA series II with APEX II area detector system
;
_diffrn_measurement_method
;
 Data collection strategy APEX 2/COSMO
;
_diffrn_radiation_monochromator 'Triumph Goebel mirror'
_diffrn_radiation_type MoK\a
_diffrn_radiation_wavelength 0.71073
_diffrn_reflns_av_R_equivalents 0.0446
_diffrn_reflns_av_unetI/netI 0.0278
_diffrn_reflns_Laue_measured_fraction_full 0.993
_diffrn_reflns_Laue_measured_fraction_max 0.984
_diffrn_reflns_limit_h_max 27
_diffrn_reflns_limit_h_min -27
_diffrn_reflns_limit_k_max 26
_diffrn_reflns_limit_k_min -27
_diffrn_reflns_limit_l_max 28
_diffrn_reflns_limit_l_min -26
_diffrn_reflns_number 131905
_diffrn_reflns_point_group_measured_fraction_full 0.993
_diffrn_reflns_point_group_measured_fraction_max 0.984
_diffrn_reflns_theta_full 25.242
_diffrn_reflns_theta_max 30.255
_diffrn_reflns_theta_min 2.003
_diffrn_source 'sealed X-RAY tube'
_exptl_absorpt_coefficient_mu 2.237
_exptl_absorpt_correction_T_max 0.75
_exptl_absorpt_correction_T_min 0.52
_exptl_absorpt_correction_type multi-scan
_exptl_absorpt_process_details
; 
 BRUKER AXS SMART APEX 2 Vers. 3.0-2009
 R.H. Blessing, Acta Cryst. (1995) A51 33-38 
;
_exptl_crystal_colour yellow
_exptl_crystal_density_diffrn 1.552
_exptl_crystal_description plate
_exptl_crystal_F_000 3568
_exptl_crystal_size_max 0.415
_exptl_crystal_size_mid 0.326
_exptl_crystal_size_min 0.198
_refine_diff_density_max 2.287
_refine_diff_density_min -1.586
_refine_diff_density_rms 0.170
_refine_ls_extinction_method none
_refine_ls_goodness_of_fit_ref 1.127
_refine_ls_hydrogen_treatment constr
_refine_ls_matrix_type full
_refine_ls_number_parameters 415
_refine_ls_number_reflns 11268
_refine_ls_number_restraints 0
_refine_ls_restrained_S_all 1.127
_refine_ls_R_factor_all 0.0870
_refine_ls_R_factor_gt 0.0469
_refine_ls_shift/su_max 0.001
_refine_ls_shift/su_mean 0.000
_refine_ls_structure_factor_coef Fsqd
_refine_ls_weighting_details 'w=1/[\s^2^(Fo^2^)+(0.0247P)^2^+63.1295P] where P=(Fo^2^+2Fc^2^)/3'
_refine_ls_weighting_scheme calc
_refine_ls_wR_factor_gt 0.0941
_refine_ls_wR_factor_ref 0.1249
_reflns_Friedel_coverage 0.000
_reflns_number_gt 7726
_reflns_number_total 11268
_reflns_threshold_expression 'I > 2\s(I)'
_cod_data_source_file c5dt00172b2.cif
_cod_data_source_block cg_005m
_cod_depositor_comments 'Adding full bibliography for 7033918--7033921.cif.'
_cod_database_code 7033919
_shelx_space_group_comment
;
The symmetry employed for this shelxl refinement is uniquely defined
by the following loop, which should always be used as a source of
symmetry information in preference to the above space-group names.
They are only intended as comments.
;
_shelx_estimated_absorpt_t_min 0.457
_shelx_estimated_absorpt_t_max 0.666
_shelxl_version_number 2013-4

loop_
_space_group_symop_operation_xyz
'x, y, z'
'-x+1/2, -y, z+1/2'
'-x, y+1/2, -z+1/2'
'x+1/2, -y+1/2, -z'
'-x, -y, -z'
'x-1/2, y, -z-1/2'
'x, -y-1/2, z-1/2'
'-x-1/2, y-1/2, z'

loop_
_atom_site_label
_atom_site_type_symbol
_atom_site_fract_x
_atom_site_fract_y
_atom_site_fract_z
_atom_site_U_iso_or_equiv
_atom_site_adp_type
_atom_site_occupancy
_atom_site_site_symmetry_order
_atom_site_calc_flag
_atom_site_refinement_flags_posn
_atom_site_refinement_flags_adp
Ga1 Ga 0.35419(2) 0.63007(2) 0.29734(2) 0.01583(10) Uani 1 1 d . .
Te1 Te 0.22860(2) 0.62664(2) 0.25455(2) 0.02719(8) Uani 1 1 d . .
Te2 Te 0.36302(2) 0.62947(2) 0.42530(2) 0.02123(7) Uani 1 1 d . .
N1 N 0.40913(19) 0.55663(18) 0.2593(2) 0.0202(8) Uani 1 1 d . .
N2 N 0.40994(18) 0.70610(18) 0.26264(19) 0.0172(7) Uani 1 1 d . .
C1 C 0.4783(2) 0.5673(2) 0.2561(2) 0.0219(9) Uani 1 1 d . .
C2 C 0.5084(2) 0.6305(2) 0.26033(18) 0.0143(7) Uani 1 1 d . .
H2 H 0.5575 0.6302 0.2670 0.017 Uiso 1 1 d R U
C3 C 0.4785(2) 0.6955(2) 0.2567(2) 0.0185(8) Uani 1 1 d . .
C4 C 0.5267(2) 0.5074(3) 0.2482(3) 0.0295(11) Uani 1 1 d . .
H4A H 0.5231 0.4779 0.2868 0.044 Uiso 1 1 d R U
H4B H 0.5748 0.5238 0.2440 0.044 Uiso 1 1 d R U
H4C H 0.5139 0.4818 0.2087 0.044 Uiso 1 1 d R U
C5 C 0.5274(2) 0.7533(2) 0.2452(3) 0.0250(10) Uani 1 1 d . .
H5A H 0.5010 0.7934 0.2313 0.037 Uiso 1 1 d R U
H5B H 0.5608 0.7408 0.2107 0.037 Uiso 1 1 d R U
H5C H 0.5527 0.7635 0.2859 0.037 Uiso 1 1 d R U
C6 C 0.3818(2) 0.4909(2) 0.2383(3) 0.0276(11) Uani 1 1 d . .
C7 C 0.3732(2) 0.4382(2) 0.2834(3) 0.0305(12) Uani 1 1 d . .
C8 C 0.3507(2) 0.3755(3) 0.2585(3) 0.0362(13) Uani 1 1 d . .
H8 H 0.3440 0.3389 0.2883 0.043 Uiso 1 1 d R U
C9 C 0.3382(3) 0.3651(3) 0.1937(4) 0.0457(17) Uani 1 1 d . .
H9 H 0.3243 0.3215 0.1787 0.055 Uiso 1 1 d R U
C10 C 0.3453(3) 0.4176(3) 0.1501(4) 0.0441(16) Uani 1 1 d . .
H10 H 0.3361 0.4103 0.1047 0.053 Uiso 1 1 d R U
C11 C 0.3661(3) 0.4822(3) 0.1715(3) 0.0354(13) Uani 1 1 d . .
C12 C 0.3861(3) 0.4459(2) 0.3561(3) 0.0325(12) Uani 1 1 d . .
H12 H 0.4053 0.4923 0.3641 0.039 Uiso 1 1 d R U
C13 C 0.3174(3) 0.4393(3) 0.3939(4) 0.0481(17) Uani 1 1 d . .
H13A H 0.2826 0.4696 0.3742 0.072 Uiso 1 1 d R U
H13B H 0.3247 0.4519 0.4400 0.072 Uiso 1 1 d R U
H13C H 0.3009 0.3924 0.3914 0.072 Uiso 1 1 d R U
C14 C 0.4393(3) 0.3936(3) 0.3821(3) 0.0373(13) Uani 1 1 d . .
H14A H 0.4195 0.3479 0.3787 0.056 Uiso 1 1 d R U
H14B H 0.4502 0.4035 0.4282 0.056 Uiso 1 1 d R U
H14C H 0.4822 0.3961 0.3559 0.056 Uiso 1 1 d R U
C15 C 0.3708(4) 0.5386(3) 0.1217(3) 0.0511(18) Uani 1 1 d . .
H15 H 0.3684 0.5825 0.1461 0.061 Uiso 1 1 d R U
C16 C 0.4403(4) 0.5375(5) 0.0840(4) 0.067(2) Uani 1 1 d . .
H16A H 0.4790 0.5425 0.1151 0.101 Uiso 1 1 d R U
H16B H 0.4413 0.5750 0.0523 0.101 Uiso 1 1 d R U
H16C H 0.4449 0.4943 0.0605 0.101 Uiso 1 1 d R U
C17 C 0.3101(4) 0.5378(4) 0.0727(4) 0.066(2) Uani 1 1 d . .
H17A H 0.3142 0.4979 0.0442 0.099 Uiso 1 1 d R U
H17B H 0.3114 0.5790 0.0458 0.099 Uiso 1 1 d R U
H17C H 0.2658 0.5358 0.0968 0.099 Uiso 1 1 d R U
C18 C 0.3819(2) 0.7726(2) 0.2466(2) 0.0199(8) Uani 1 1 d . .
C19 C 0.3603(3) 0.7855(2) 0.1819(3) 0.0259(10) Uani 1 1 d . .
C20 C 0.3369(3) 0.8501(3) 0.1656(3) 0.0313(11) Uani 1 1 d . .
H20 H 0.3245 0.8596 0.1213 0.038 Uiso 1 1 d R U
C21 C 0.3317(3) 0.9007(2) 0.2121(3) 0.0310(11) Uani 1 1 d . .
H21 H 0.3145 0.9441 0.2001 0.037 Uiso 1 1 d R U
C22 C 0.3510(2) 0.8878(2) 0.2761(3) 0.0266(10) Uani 1 1 d . .
H22 H 0.3468 0.9226 0.3082 0.032 Uiso 1 1 d R U
C23 C 0.3769(2) 0.8242(2) 0.2944(2) 0.0203(9) Uani 1 1 d . .
C24 C 0.3625(3) 0.7311(3) 0.1296(3) 0.0364(13) Uani 1 1 d . .
H24 H 0.3663 0.6862 0.1522 0.044 Uiso 1 1 d R U
C25 C 0.4271(3) 0.7395(4) 0.0854(3) 0.0533(19) Uani 1 1 d . .
H25A H 0.4219 0.7805 0.0586 0.080 Uiso 1 1 d R U
H25B H 0.4315 0.6999 0.0566 0.080 Uiso 1 1 d R U
H25C H 0.4690 0.7435 0.1128 0.080 Uiso 1 1 d R U
C26 C 0.2962(3) 0.7304(3) 0.0876(3) 0.0406(14) Uani 1 1 d . .
H26A H 0.2551 0.7290 0.1163 0.061 Uiso 1 1 d R U
H26B H 0.2965 0.6903 0.0592 0.061 Uiso 1 1 d R U
H26C H 0.2946 0.7714 0.0604 0.061 Uiso 1 1 d R U
C27 C 0.4002(2) 0.8143(2) 0.3647(3) 0.0248(9) Uani 1 1 d . .
H27 H 0.4164 0.7664 0.3696 0.030 Uiso 1 1 d R U
C28 C 0.4614(3) 0.8612(3) 0.3827(3) 0.0323(11) Uani 1 1 d . .
H28A H 0.4981 0.8571 0.3493 0.048 Uiso 1 1 d R U
H28B H 0.4802 0.8480 0.4256 0.048 Uiso 1 1 d R U
H28C H 0.4450 0.9082 0.3845 0.048 Uiso 1 1 d R U
C29 C 0.3414(3) 0.8261(3) 0.4142(3) 0.0371(13) Uani 1 1 d . .
H29A H 0.3286 0.8742 0.4143 0.056 Uiso 1 1 d R U
H29B H 0.3571 0.8128 0.4582 0.056 Uiso 1 1 d R U
H29C H 0.3007 0.7988 0.4017 0.056 Uiso 1 1 d R U
C31 C 0.4747(2) 0.6229(2) 0.4285(2) 0.0220(9) Uani 1 1 d . .
C32 C 0.5081(3) 0.5603(3) 0.4316(4) 0.0421(15) Uani 1 1 d . .
C33 C 0.5806(3) 0.5554(3) 0.4294(4) 0.0522(19) Uani 1 1 d . .
C34 C 0.6191(3) 0.6125(4) 0.4246(4) 0.058(2) Uani 1 1 d . .
C35 C 0.5884(3) 0.6760(3) 0.4241(3) 0.0366(13) Uani 1 1 d . .
C36 C 0.5162(2) 0.6807(3) 0.4268(3) 0.0282(10) Uani 1 1 d . .
H32 H 0.4812 0.5200 0.4355 0.034 Uiso 1 1 d R U
H33 H 0.6029 0.5123 0.4309 0.034 Uiso 1 1 d R U
H34 H 0.6682 0.6091 0.4209 0.034 Uiso 1 1 d R U
H35 H 0.6163 0.7156 0.4221 0.034 Uiso 1 1 d R U
H36 H 0.4949 0.7242 0.4276 0.034 Uiso 1 1 d R U
C41 C 0.1832(2) 0.6414(3) 0.3483(2) 0.0250(10) Uani 1 1 d . .
C42 C 0.1524(3) 0.5894(4) 0.3820(3) 0.0465(16) Uani 1 1 d . .
H42 H 0.1522 0.5446 0.3648 0.056 Uiso 1 1 d R U
C43 C 0.1238(4) 0.6027(4) 0.4382(4) 0.0545(19) Uani 1 1 d . .
H43 H 0.1025 0.5659 0.4607 0.065 Uiso 1 1 d R U
C44 C 0.1202(3) 0.6644(5) 0.4685(4) 0.066(3) Uani 1 1 d . .
H44 H 0.0976 0.6704 0.5097 0.079 Uiso 1 1 d R U
C45 C 0.1516(4) 0.7183(4) 0.4363(4) 0.0570(19) Uani 1 1 d . .
H45 H 0.1522 0.7624 0.4551 0.068 Uiso 1 1 d R U
C46 C 0.1822(3) 0.7065(3) 0.3759(3) 0.0389(13) Uani 1 1 d . .
H46 H 0.2031 0.7431 0.3527 0.047 Uiso 1 1 d R U

loop_
_atom_site_aniso_label
_atom_site_aniso_U_11
_atom_site_aniso_U_22
_atom_site_aniso_U_33
_atom_site_aniso_U_23
_atom_site_aniso_U_13
_atom_site_aniso_U_12
Ga1 0.00973(18) 0.0161(2) 0.0217(2) -0.00250(17) 0.00073(16) 0.00041(15)
Te1 0.01078(12) 0.04372(19) 0.02707(17) -0.00544(14) -0.00167(11) -0.00068(12)
Te2 0.01628(13) 0.02390(14) 0.02351(15) 0.00077(11) 0.00052(10) -0.00125(10)
N1 0.0131(16) 0.0163(16) 0.031(2) -0.0053(14) 0.0006(15) 0.0020(12)
N2 0.0111(15) 0.0178(16) 0.023(2) -0.0015(13) -0.0001(13) -0.0008(12)
C1 0.0141(19) 0.024(2) 0.028(3) -0.0039(18) -0.0022(17) 0.0040(15)
C2 0.0139(16) 0.0213(18) 0.0077(18) -0.0089(15) -0.0006(13) 0.0019(14)
C3 0.0128(19) 0.025(2) 0.017(2) -0.0006(16) -0.0002(16) -0.0029(15)
C4 0.017(2) 0.029(2) 0.043(3) -0.006(2) 0.003(2) 0.0067(17)
C5 0.014(2) 0.029(2) 0.031(3) 0.002(2) 0.0017(19) -0.0068(17)
C6 0.016(2) 0.018(2) 0.048(3) -0.011(2) -0.003(2) 0.0028(15)
C7 0.014(2) 0.020(2) 0.058(4) -0.008(2) -0.004(2) 0.0020(16)
C8 0.019(2) 0.019(2) 0.070(4) -0.006(2) -0.005(2) 0.0019(17)
C9 0.025(2) 0.027(3) 0.086(5) -0.023(3) -0.022(3) 0.004(2)
C10 0.035(3) 0.034(3) 0.064(4) -0.026(3) -0.024(3) 0.014(2)
C11 0.032(3) 0.024(2) 0.050(4) -0.014(2) -0.009(2) 0.009(2)
C12 0.027(2) 0.017(2) 0.053(4) -0.001(2) 0.005(2) -0.0007(17)
C13 0.039(3) 0.031(3) 0.075(5) 0.001(3) 0.018(3) -0.004(2)
C14 0.040(3) 0.026(2) 0.046(4) -0.001(2) -0.001(3) 0.004(2)
C15 0.078(5) 0.033(3) 0.042(4) -0.014(3) -0.013(4) 0.009(3)
C16 0.067(5) 0.086(6) 0.050(5) 0.010(4) -0.027(4) -0.026(4)
C17 0.061(5) 0.072(5) 0.064(5) 0.004(4) -0.006(4) 0.036(4)
C18 0.0118(18) 0.0197(19) 0.028(2) 0.0050(17) -0.0012(17) -0.0020(14)
C19 0.026(2) 0.023(2) 0.029(3) 0.0027(18) -0.005(2) -0.0043(17)
C20 0.034(3) 0.029(2) 0.030(3) 0.009(2) -0.012(2) -0.009(2)
C21 0.025(2) 0.021(2) 0.047(3) 0.003(2) -0.013(2) -0.0004(17)
C22 0.020(2) 0.019(2) 0.041(3) 0.0001(19) -0.002(2) 0.0015(16)
C23 0.0154(19) 0.0165(19) 0.029(3) 0.0033(17) -0.0001(17) -0.0017(14)
C24 0.053(3) 0.029(3) 0.028(3) 0.002(2) -0.007(3) -0.001(2)
C25 0.038(3) 0.085(5) 0.037(4) -0.023(3) -0.011(3) 0.014(3)
C26 0.040(3) 0.051(4) 0.030(3) -0.006(3) -0.002(3) -0.014(3)
C27 0.024(2) 0.021(2) 0.029(3) -0.0015(18) 0.0010(19) 0.0000(17)
C28 0.038(3) 0.031(3) 0.027(3) -0.001(2) -0.004(2) -0.003(2)
C29 0.035(3) 0.034(3) 0.042(3) 0.001(2) 0.011(3) 0.005(2)
C31 0.0171(18) 0.033(2) 0.016(2) -0.0053(18) -0.0039(15) 0.0013(17)
C32 0.031(3) 0.029(3) 0.067(4) -0.012(3) -0.020(3) 0.006(2)
C33 0.036(3) 0.046(4) 0.075(5) -0.025(3) -0.024(3) 0.018(3)
C34 0.022(3) 0.083(5) 0.070(5) -0.032(4) -0.001(3) 0.004(3)
C35 0.024(2) 0.056(4) 0.030(3) 0.003(3) -0.005(2) -0.007(2)
C36 0.021(2) 0.032(3) 0.032(3) 0.001(2) -0.005(2) -0.0001(18)
C41 0.0093(17) 0.037(3) 0.028(3) 0.006(2) -0.0043(16) 0.0002(16)
C42 0.046(4) 0.052(4) 0.042(4) 0.008(3) -0.005(3) -0.020(3)
C43 0.050(4) 0.051(4) 0.063(5) 0.004(3) -0.026(4) -0.021(3)
C44 0.028(3) 0.133(8) 0.037(4) 0.020(5) 0.007(3) 0.009(4)
C45 0.057(4) 0.064(5) 0.051(4) -0.010(3) 0.003(4) 0.024(4)
C46 0.044(3) 0.034(3) 0.039(3) 0.002(2) 0.002(3) 0.012(2)

loop_
_atom_type_symbol
_atom_type_description
_atom_type_scat_dispersion_real
_atom_type_scat_dispersion_imag
_atom_type_scat_source
C C 0.0033 0.0016 'International Tables Vol C Tables 4.2.6.8 and 6.1.1.4'
H H 0.0000 0.0000 'International Tables Vol C Tables 4.2.6.8 and 6.1.1.4'
N N 0.0061 0.0033 'International Tables Vol C Tables 4.2.6.8 and 6.1.1.4'
Ga Ga 0.2307 1.6083 'International Tables Vol C Tables 4.2.6.8 and 6.1.1.4'
Te Te -0.5308 1.6751 'International Tables Vol C Tables 4.2.6.8 and 6.1.1.4'

loop_
_geom_angle_atom_site_label_1
_geom_angle_atom_site_label_2
_geom_angle_atom_site_label_3
_geom_angle
N1 Ga1 N2 97.45(15)
N1 Ga1 Te1 110.65(11)
N2 Ga1 Te1 114.06(11)
N1 Ga1 Te2 110.98(12)
N2 Ga1 Te2 109.00(11)
Te1 Ga1 Te2 113.587(19)
C41 Te1 Ga1 94.39(12)
C31 Te2 Ga1 95.44(12)
C1 N1 C6 118.5(4)
C1 N1 Ga1 115.8(3)
C6 N1 Ga1 125.5(3)
C3 N2 C18 118.9(4)
C3 N2 Ga1 116.5(3)
C18 N2 Ga1 124.5(3)
N1 C1 C2 123.5(4)
N1 C1 C4 119.3(4)
C2 C1 C4 117.2(4)
C1 C2 C3 130.5(4)
N2 C3 C2 122.7(4)
N2 C3 C5 120.8(4)
C2 C3 C5 116.5(4)
C7 C6 C11 121.4(5)
C7 C6 N1 120.6(5)
C11 C6 N1 117.9(5)
C6 C7 C8 117.0(5)
C6 C7 C12 123.5(4)
C8 C7 C12 119.5(5)
C9 C8 C7 122.5(6)
C8 C9 C10 119.9(5)
C9 C10 C11 120.8(6)
C6 C11 C10 118.3(6)
C6 C11 C15 123.3(5)
C10 C11 C15 118.5(6)
C7 C12 C13 110.2(5)
C7 C12 C14 112.2(4)
C13 C12 C14 109.8(5)
C11 C15 C17 112.6(6)
C11 C15 C16 112.2(6)
C17 C15 C16 109.5(6)
C19 C18 C23 119.8(4)
C19 C18 N2 118.9(4)
C23 C18 N2 121.3(4)
C20 C19 C18 119.0(5)
C20 C19 C24 119.4(5)
C18 C19 C24 121.6(4)
C21 C20 C19 121.5(5)
C22 C21 C20 119.8(5)
C21 C22 C23 120.8(5)
C22 C23 C18 119.1(4)
C22 C23 C27 118.2(4)
C18 C23 C27 122.7(4)
C19 C24 C26 112.1(5)
C19 C24 C25 110.9(5)
C26 C24 C25 110.0(5)
C23 C27 C29 112.7(4)
C23 C27 C28 111.9(4)
C29 C27 C28 108.4(4)
C36 C31 C32 117.7(4)
C36 C31 Te2 121.4(3)
C32 C31 Te2 120.9(4)
C31 C32 C33 121.2(6)
C34 C33 C32 119.3(6)
C33 C34 C35 121.6(5)
C34 C35 C36 118.9(5)
C35 C36 C31 121.1(5)
C42 C41 C46 118.6(6)
C42 C41 Te1 121.8(5)
C46 C41 Te1 119.5(4)
C43 C42 C41 118.3(7)
C42 C43 C44 126.9(7)
C43 C44 C45 116.6(7)
C46 C45 C44 118.4(7)
C45 C46 C41 121.1(6)

loop_
_geom_bond_atom_site_label_1
_geom_bond_atom_site_label_2
_geom_bond_distance
Ga1 N1 1.950(4)
Ga1 N2 1.971(4)
Ga1 Te1 2.5586(5)
Ga1 Te2 2.6076(6)
Te1 C41 2.114(5)
Te2 C31 2.144(4)
N1 C1 1.342(6)
N1 C6 1.461(6)
N2 C3 1.334(5)
N2 C18 1.453(5)
C1 C2 1.377(6)
C1 C4 1.509(6)
C2 C3 1.406(6)
C3 C5 1.494(6)
C6 C7 1.394(8)
C6 C11 1.401(8)
C7 C8 1.404(7)
C7 C12 1.506(9)
C8 C9 1.356(9)
C9 C10 1.370(10)
C10 C11 1.402(7)
C11 C15 1.507(9)
C12 C13 1.528(8)
C12 C14 1.544(7)
C15 C17 1.530(10)
C15 C16 1.535(11)
C18 C19 1.402(7)
C18 C23 1.411(7)
C19 C20 1.390(7)
C19 C24 1.509(7)
C20 C21 1.378(8)
C21 C22 1.376(8)
C22 C23 1.399(6)
C23 C27 1.509(7)
C24 C26 1.531(8)
C24 C25 1.539(9)
C27 C29 1.529(7)
C27 C28 1.536(7)
C31 C36 1.389(7)
C31 C32 1.392(7)
C32 C33 1.393(8)
C33 C34 1.348(11)
C34 C35 1.382(10)
C35 C36 1.387(7)
C41 C42 1.366(8)
C41 C46 1.402(8)
C42 C43 1.294(11)
C43 C44 1.364(12)
C44 C45 1.384(12)
C45 C46 1.380(9)
